data_2009217
loop_
_publ_author_name
'Britton, Doyle'
'Stocker, Fred B.'
'Staeva, Teodora P.'

_publ_section_title
;
 Copper(I) cyanide--thiomorpholine (3/1)
;
_journal_issue 12
_journal_name_full 'Acta Crystallographica Section C'
_journal_page_first 2014
_journal_page_last 2016
_journal_paper_doi 10.1107/S0108270199011622
_journal_volume 55
_journal_year 1999
_chemical_formula_moiety '3CuCN , C4 H9 NS'
_chemical_formula_sum 'C7 H9 Cu3 N4 S'
_chemical_formula_weight 371.86
_chemical_name_systematic
;
 copper(I) cyanide/morpholine 3/1
;
_space_group_IT_number 62
_symmetry_cell_setting orthorhombic
_symmetry_space_group_name_Hall '-P 2ac 2n'
_symmetry_space_group_name_H-M 'P n m a'
_cell_angle_alpha 90.00
_cell_angle_beta 90.00
_cell_angle_gamma 90.00
_cell_formula_units_Z 4
_cell_length_a 16.161(6)
_cell_length_b 9.262(2)
_cell_length_c 7.133(3)
_cell_measurement_reflns_used 35
_cell_measurement_temperature 297(2)
_cell_measurement_theta_max 20
_cell_measurement_theta_min 11
_cell_volume 1067.7(6)
_computing_cell_refinement 'CAD-4 Operations Manual'
_computing_data_collection 'CAD-4 Operations Manual (Enraf-Nonius, 1977)'
_computing_data_reduction 'TEXSAN (Molecular Structure Corporation, 1985)'
_computing_molecular_graphics 'SHELXTL/PC and TEXSAN'
_computing_structure_refinement 'SHELXTL/PC (Sheldrick, 1994)'
_computing_structure_solution TEXSAN
_diffrn_ambient_temperature 297(2)
_diffrn_measurement_device 'Enraf-Nonius CAD-4 diffractometer'
_diffrn_measurement_method '\w scans'
_diffrn_radiation_monochromator graphite
_diffrn_radiation_source 'fine-focus sealed tube'
_diffrn_radiation_type MoK\a
_diffrn_radiation_wavelength 0.71073
_diffrn_reflns_av_R_equivalents 0.047
_diffrn_reflns_av_sigmaI/netI 0.0768
_diffrn_reflns_limit_h_max 22
_diffrn_reflns_limit_h_min 0
_diffrn_reflns_limit_k_max 13
_diffrn_reflns_limit_k_min -13
_diffrn_reflns_limit_l_max 10
_diffrn_reflns_limit_l_min -10
_diffrn_reflns_number 6333
_diffrn_reflns_theta_max 30.02
_diffrn_reflns_theta_min 2.52
_diffrn_standards_decay_% <1
_diffrn_standards_interval_time 80
_diffrn_standards_number 3
_exptl_absorpt_coefficient_mu 6.08
_exptl_absorpt_correction_T_max 0.74
_exptl_absorpt_correction_T_min 0.38
_exptl_absorpt_correction_type '\y scans'
_exptl_absorpt_process_details '(North et al., 1968)'
_exptl_crystal_colour 'light brown'
_exptl_crystal_density_diffrn 2.313
_exptl_crystal_density_meas ?
_exptl_crystal_description prism
_exptl_crystal_F_000 728
_exptl_crystal_size_max 0.20
_exptl_crystal_size_mid 0.15
_exptl_crystal_size_min 0.05
_refine_diff_density_max 1.31
_refine_diff_density_min -1.61
_refine_ls_extinction_method none
_refine_ls_goodness_of_fit_all 0.985
_refine_ls_goodness_of_fit_ref 1.08
_refine_ls_hydrogen_treatment mixed
_refine_ls_matrix_type full
_refine_ls_number_parameters 81
_refine_ls_number_reflns 1640
_refine_ls_number_restraints 0
_refine_ls_restrained_S_all 0.985
_refine_ls_restrained_S_obs 1.076
_refine_ls_R_factor_all 0.0849
_refine_ls_R_factor_gt 0.051
_refine_ls_shift/esd_mean 0.000
_refine_ls_shift/su_max 0.001
_refine_ls_structure_factor_coef Fsqd
_refine_ls_weighting_details 'w = 1/[\s^2^(Fo^2^)+(0.0590P)^2^] where P=(Fo^2^+2Fc^2^)/3'
_refine_ls_weighting_scheme calc
_refine_ls_wR_factor_all 0.1250
_refine_ls_wR_factor_ref 0.111
_reflns_number_gt 1104
_reflns_number_total 1640
_reflns_observed_criterion I>2\s(I)
_cod_data_source_file bk1494.cif
_cod_data_source_block I
_cod_depositor_comments
;
The following automatic conversions were performed:

'_exptl_crystal_density_meas' value 'not measured' was changed to '?'
- the value is perceived as not measured.

Automatic conversion script
Id: cif_fix_values 3008 2015-01-20 13:52:24Z robertas 

The following automatic conversions were performed:

'_refine_ls_weighting_scheme' value 'calc w =
1/[\s^2^(Fo^2^)+(0.0590P)^2^] where P=(Fo^2^+2Fc^2^)/3' was changed
to 'calc'. New tag '_refine_ls_weighting_details' was created. The
value of the new tag was set to 'w = 1/[\s^2^(Fo^2^)+(0.0590P)^2^]
where P=(Fo^2^+2Fc^2^)/3'.

Automatic conversion script
Id: cif_fix_values 3143 2015-03-26 13:38:13Z robertas 
;
_cod_original_cell_volume 1068.0(10)
_cod_original_sg_symbol_H-M Pnma
_cod_database_code 2009217

loop_
_symmetry_equiv_pos_as_xyz
'x, y, z'
'-x+1/2, -y, z+1/2'
'-x, y+1/2, -z'
'x+1/2, -y+1/2, -z+1/2'
'-x, -y, -z'
'x-1/2, y, -z-1/2'
'x, -y-1/2, z'
'-x-1/2, y-1/2, z-1/2'

loop_
_atom_site_aniso_label
_atom_site_aniso_U_11
_atom_site_aniso_U_22
_atom_site_aniso_U_33
_atom_site_aniso_U_12
_atom_site_aniso_U_13
_atom_site_aniso_U_23
Cu1 0.0334(5) 0.0227(4) 0.0177(4) 0.000 0.0014(4) 0.000
Cu2 0.0442(6) 0.0188(4) 0.0319(5) 0.000 0.0002(5) 0.000
Cu3 0.0205(4) 0.0379(5) 0.0191(4) 0.000 0.0016(4) 0.000
S11 0.0147(7) 0.0229(8) 0.0232(8) 0.000 -0.0005(6) 0.000
N14 0.014(2) 0.023(3) 0.026(3) 0.000 -0.003(2) 0.000
C1 0.022(2) 0.024(2) 0.026(2) 0.001(2) 0.002(2) -0.004(2)
N2 0.034(2) 0.023(2) 0.029(2) -0.002(2) -0.002(2) 0.000(2)
C3 0.022(3) 0.026(3) 0.023(3) 0.000 -0.004(3) 0.000
N3 0.022(3) 0.026(3) 0.023(3) 0.000 -0.004(3) 0.000
N4 0.024(3) 0.029(3) 0.019(3) 0.000 -0.003(3) 0.000
C4 0.024(3) 0.029(3) 0.019(3) 0.000 -0.003(3) 0.000
C12 0.022(2) 0.022(2) 0.037(3) 0.002(2) -0.002(2) -0.007(2)
C13 0.018(2) 0.022(2) 0.034(3) 0.000(2) -0.004(2) -0.003(2)

loop_
_atom_site_label
_atom_site_fract_x
_atom_site_fract_y
_atom_site_fract_z
_atom_site_U_iso_or_equiv
_atom_site_thermal_displace_type
_atom_site_calc_flag
_atom_site_refinement_flags
_atom_site_occupancy
_atom_site_disorder_group
_atom_site_type_symbol
Cu1 0.13496(6) 0.2500 0.45538(12) 0.0246(2) Uani d S 1 . Cu
Cu2 0.13377(7) 0.7500 0.69218(14) 0.0316(3) Uani d S 1 . Cu
Cu3 0.07925(6) 0.2500 0.76739(12) 0.0258(2) Uani d S 1 . Cu
S11 0.28779(10) 0.2500 0.4741(2) 0.0203(3) Uani d S 1 . S
N14 0.4484(4) 0.2500 0.7308(9) 0.0209(12) Uani d S 1 . N
H14 0.431(5) 0.2500 0.849(12) 0.025 Uiso d S 1 . H
C1 0.1132(3) 0.4351(6) 0.5960(7) 0.0239(10) Uani d . 1 . C
N2 0.1171(3) 0.5564(5) 0.6220(6) 0.0285(10) Uani d . 1 . N
C3 0.1100(4) 0.2500 1.0268(9) 0.0238(13) Uani d SP 0.50 . C
N3 0.1100(4) 0.2500 1.0268(9) 0.0238(13) Uani d SP 0.50 . N
N4 0.1171(4) 0.2500 1.1875(9) 0.0240(14) Uani d SP 0.50 . N
C4 0.1171(4) 0.2500 1.1875(9) 0.0240(14) Uani d SP 0.50 . C
C12 0.3277(3) 0.3961(6) 0.6132(8) 0.0267(10) Uani d . 1 . C
H12A 0.3148(3) 0.4872(6) 0.5529(8) 0.040 Uiso calc R 1 . H
H12B 0.3013(3) 0.3954(6) 0.7354(8) 0.040 Uiso calc R 1 . H
C13 0.4206(3) 0.3830(5) 0.6374(7) 0.0243(10) Uani d . 1 . C
H13A 0.4463(3) 0.3880(5) 0.5147(7) 0.036 Uiso calc R 1 . H
H13B 0.4400(3) 0.4651(5) 0.7094(7) 0.036 Uiso calc R 1 . H

loop_
_atom_type_symbol
_atom_type_description
_atom_type_scat_dispersion_real
_atom_type_scat_dispersion_imag
_atom_type_scat_source
C C 0.0033 0.0016 'International Tables Vol C Tables 4.2.6.8 and 6.1.1.4'
H H 0.0000 0.0000 'International Tables Vol C Tables 4.2.6.8 and 6.1.1.4'
N N 0.0061 0.0033 'International Tables Vol C Tables 4.2.6.8 and 6.1.1.4'
S S 0.1246 0.1234 'International Tables Vol C Tables 4.2.6.8 and 6.1.1.4'
Cu Cu 0.3201 1.2651 'International Tables Vol C Tables 4.2.6.8 and 6.1.1.4'

loop_
_geom_angle_atom_site_label_1
_geom_angle_atom_site_label_2
_geom_angle_atom_site_label_3
_geom_angle_site_symmetry_1
_geom_angle_site_symmetry_3
_geom_angle
C4 Cu1 N4 1_554 1_554 0.0(4)
C4 Cu1 C1 1_554 7_565 117.7(2)
N4 Cu1 C1 1_554 7_565 117.7(2)
C4 Cu1 C1 1_554 . 117.7(2)
N4 Cu1 C1 1_554 . 117.7(2)
C1 Cu1 C1 7_565 . 116.4(3)
C4 Cu1 Cu3 1_554 . 149.4(2)
N4 Cu1 Cu3 1_554 . 149.4(2)
C1 Cu1 Cu3 7_565 . 58.2(2)
C1 Cu1 Cu3 . . 58.2(2)
C4 Cu1 S11 1_554 . 101.7(2)
N4 Cu1 S11 1_554 . 101.7(2)
C1 Cu1 S11 7_565 . 98.47(14)
C1 Cu1 S11 . . 98.47(14)
Cu3 Cu1 S11 . . 108.93(6)
N2 Cu2 N2 . 7_575 144.8(3)
N2 Cu2 S11 . 2_565 107.56(14)
N2 Cu2 S11 7_575 2_565 107.56(14)
N3 Cu3 C3 . . 0.0(4)
N3 Cu3 N14 . 6_557 104.7(3)
C3 Cu3 N14 . 6_557 104.7(3)
N3 Cu3 C1 . 7_565 118.5(2)
C3 Cu3 C1 . 7_565 118.5(2)
N14 Cu3 C1 6_557 7_565 104.8(2)
N3 Cu3 C1 . . 118.5(2)
C3 Cu3 C1 . . 118.5(2)
N14 Cu3 C1 6_557 . 104.8(2)
C1 Cu3 C1 7_565 . 104.0(3)
N3 Cu3 Cu1 . . 142.9(2)
C3 Cu3 Cu1 . . 142.9(2)
N14 Cu3 Cu1 6_557 . 112.4(2)
C1 Cu3 Cu1 7_565 . 52.02(14)
C1 Cu3 Cu1 . . 52.02(13)
C12 S11 C12 . 7_565 97.7(4)
C12 S11 Cu2 . 2_564 106.0(2)
C12 S11 Cu2 7_565 2_564 106.0(2)
C12 S11 Cu1 . . 112.8(2)
C12 S11 Cu1 7_565 . 112.8(2)
Cu2 S11 Cu1 2_564 . 119.13(8)
C13 N14 C13 . 7_565 113.7(6)
C13 N14 Cu3 . 6_657 108.0(3)
C13 N14 Cu3 7_565 6_657 108.0(3)
N2 C1 Cu1 . . 155.3(5)
N2 C1 Cu3 . . 134.3(5)
Cu1 C1 Cu3 . . 69.7(2)
C1 N2 Cu2 . . 172.0(5)
C4 C3 N4 . . 0.0(7)
C4 C3 Cu3 . . 170.7(7)
N4 C3 Cu3 . . 170.7(7)
C4 N3 N4 . . 0.0(7)
C4 N3 Cu3 . . 170.7(7)
N4 N3 Cu3 . . 170.7(7)
N3 N4 C3 . . 0.0(6)
N3 N4 Cu1 . 1_556 177.1(7)
C3 N4 Cu1 . 1_556 177.1(7)
N3 C4 C3 . . 0.0(6)
N3 C4 Cu1 . 1_556 177.1(7)
C3 C4 Cu1 . 1_556 177.1(7)
C13 C12 S11 . . 110.9(3)
N14 C13 C12 . . 114.9(4)

loop_
_geom_bond_atom_site_label_1
_geom_bond_atom_site_label_2
_geom_bond_site_symmetry_2
_geom_bond_distance
_geom_bond_publ_flag
Cu1 C4 1_554 1.933(7) n
Cu1 N4 1_554 1.933(7) y
Cu1 C1 7_565 2.017(5) n
Cu1 C1 . 2.017(5) y
Cu1 Cu3 . 2.4008(13) y
Cu1 S11 . 2.474(2) y
Cu2 N2 . 1.881(5) y
Cu2 N2 7_575 1.881(5) n
Cu2 S11 2_565 2.377(2) y
Cu3 N3 . 1.916(7) n
Cu3 C3 . 1.916(7) y
Cu3 N14 6_557 2.114(6) y
Cu3 C1 7_565 2.176(5) n
Cu3 C1 . 2.176(5) y
S11 C12 . 1.798(5) n
S11 C12 7_565 1.798(5) n
S11 Cu2 2_564 2.377(2) n
N14 C13 . 1.471(6) n
N14 C13 7_565 1.471(6) n
N14 Cu3 6_657 2.114(6) n
C1 N2 . 1.140(7) y
C3 C4 . 1.151(9) n
C3 N4 . 1.151(9) y
N3 C4 . 1.151(9) n
N3 N4 . 1.151(9) n
N4 Cu1 1_556 1.933(7) n
C4 Cu1 1_556 1.933(7) n
C12 C13 . 1.516(7) n
